data_2231305
loop_
_publ_author_name
'Wang, Chen-Yi'

_publ_section_title
;
 Bis{<i>N</i>-methyl-<i>N</i>'-[1-(pyridin-2-yl)ethylidene]ethane-1,2-diamine}zinc
 bis(perchlorate)
;
_journal_coeditor_code SJ5175
_journal_issue 8
_journal_name_full 'Acta Crystallographica Section E'
_journal_page_first m1038
_journal_page_last m1039
_journal_paper_doi 10.1107/S1600536811026079
_journal_volume 67
_journal_year 2011
_chemical_formula_iupac '[Zn (C10 H15 N3)2] (Cl O4)2'
_chemical_formula_moiety 'C20 H30 N6 Zn 2+, 2(Cl O4 -)'
_chemical_formula_sum 'C20 H30 Cl2 N6 O8 Zn'
_chemical_formula_weight 618.77
_chemical_name_systematic
;
Bis{<i>N</i>-methyl-<i>N</i>'-[1-(pyridin-2-yl)ethylidene]ethane-
1,2-diamine}zinc bis(perchlorate)
;
_space_group_IT_number 4
_symmetry_cell_setting monoclinic
_symmetry_space_group_name_Hall 'P 2yb'
_symmetry_space_group_name_H-M 'P 1 21 1'
_atom_sites_solution_hydrogens geom
_atom_sites_solution_primary direct
_atom_sites_solution_secondary difmap
_audit_creation_method SHELXL-97
_cell_angle_alpha 90.00
_cell_angle_beta 102.4610(10)
_cell_angle_gamma 90.00
_cell_formula_units_Z 4
_cell_length_a 12.7999(3)
_cell_length_b 15.8414(4)
_cell_length_c 13.6869(3)
_cell_measurement_reflns_used 3298
_cell_measurement_temperature 298(2)
_cell_measurement_theta_max 24.6
_cell_measurement_theta_min 2.5
_cell_volume 2709.89(11)
_computing_cell_refinement 'SAINT (Bruker, 1998)'
_computing_data_collection 'SMART (Bruker, 1998)'
_computing_data_reduction 'SAINT (Bruker, 1998)'
_computing_molecular_graphics 'SHELXTL (Sheldrick, 2008)'
_computing_publication_material 'SHELXTL (Sheldrick, 2008)'
_computing_structure_refinement 'SHELXL97 (Sheldrick, 2008)'
_computing_structure_solution 'SHELXS97 (Sheldrick, 2008)'
_diffrn_ambient_temperature 298(2)
_diffrn_measured_fraction_theta_full 0.999
_diffrn_measured_fraction_theta_max 0.999
_diffrn_measurement_device_type 'Bruker SMART CCD area-detector'
_diffrn_measurement_method \w
_diffrn_radiation_monochromator graphite
_diffrn_radiation_source 'fine-focus sealed tube'
_diffrn_radiation_type MoK\a
_diffrn_radiation_wavelength 0.71073
_diffrn_reflns_av_R_equivalents 0.0343
_diffrn_reflns_av_sigmaI/netI 0.0608
_diffrn_reflns_limit_h_max 14
_diffrn_reflns_limit_h_min -10
_diffrn_reflns_limit_k_max 18
_diffrn_reflns_limit_k_min -15
_diffrn_reflns_limit_l_max 15
_diffrn_reflns_limit_l_min -14
_diffrn_reflns_number 12863
_diffrn_reflns_theta_full 23.92
_diffrn_reflns_theta_max 23.92
_diffrn_reflns_theta_min 1.52
_diffrn_standards_number 0
_exptl_absorpt_coefficient_mu 1.158
_exptl_absorpt_correction_T_max 0.7452
_exptl_absorpt_correction_T_min 0.7083
_exptl_absorpt_correction_type multi-scan
_exptl_absorpt_process_details '(SADABS; Sheldrick, 1996)'
_exptl_crystal_colour colorless
_exptl_crystal_density_diffrn 1.517
_exptl_crystal_density_method 'not measured'
_exptl_crystal_description block
_exptl_crystal_F_000 1280
_exptl_crystal_size_max 0.32
_exptl_crystal_size_mid 0.30
_exptl_crystal_size_min 0.27
_refine_diff_density_max 0.730
_refine_diff_density_min -0.630
_refine_ls_abs_structure_details 'Flack (1983), 2683 Friedel pairs'
_refine_ls_abs_structure_Flack 0.01(2)
_refine_ls_extinction_method none
_refine_ls_goodness_of_fit_ref 1.040
_refine_ls_hydrogen_treatment constr
_refine_ls_matrix_type full
_refine_ls_number_parameters 675
_refine_ls_number_reflns 7055
_refine_ls_number_restraints 7
_refine_ls_restrained_S_all 1.041
_refine_ls_R_factor_all 0.0757
_refine_ls_R_factor_gt 0.0586
_refine_ls_shift/su_max 0.001
_refine_ls_shift/su_mean 0.000
_refine_ls_structure_factor_coef Fsqd
_refine_ls_weighting_details 'calc w=1/[\s^2^(Fo^2^)+(0.1062P)^2^+0.2728P] where P=(Fo^2^+2Fc^2^)/3'
_refine_ls_weighting_scheme calc
_refine_ls_wR_factor_gt 0.1539
_refine_ls_wR_factor_ref 0.1683
_reflns_number_gt 5567
_reflns_number_total 7055
_reflns_threshold_expression I>2\s(I)
_cod_data_source_file sj5175.cif
_cod_data_source_block I
_cod_original_sg_symbol_H-M 'P 21'
_cod_database_code 2231305
_cod_database_fobs_code 2231305

loop_
_symmetry_equiv_pos_as_xyz
'x, y, z'
'-x, y+1/2, -z'

loop_
_atom_site_type_symbol
_atom_site_label
_atom_site_fract_x
_atom_site_fract_y
_atom_site_fract_z
_atom_site_U_iso_or_equiv
_atom_site_adp_type
_atom_site_calc_flag
_atom_site_refinement_flags
_atom_site_occupancy
_atom_site_symmetry_multiplicity
Zn Zn1 0.88515(6) 0.30560(5) 0.10215(6) 0.0425(3) Uani d . 1 1
Zn Zn2 0.38341(7) 0.19458(6) 0.59030(6) 0.0464(3) Uani d . 1 1
Cl Cl1 0.7463(2) 0.0560(2) 0.4186(2) 0.0880(8) Uani d . 1 1
Cl Cl2 0.3370(3) 0.5819(3) 0.1430(3) 0.1132(11) Uani d . 1 1
Cl Cl3 0.2472(2) 0.1721(2) 0.9959(2) 0.0807(8) Uani d . 1 1
Cl Cl4 0.8419(3) 0.4442(2) 0.7056(2) 0.0955(9) Uani d . 1 1
O O1 0.7313(12) 0.1354(7) 0.3791(9) 0.182(6) Uani d . 1 1
O O2 0.8398(9) 0.0241(11) 0.3914(11) 0.196(7) Uani d . 1 1
O O3 0.7689(10) 0.0569(9) 0.5237(7) 0.151(4) Uani d . 1 1
O O4 0.6598(7) 0.0056(6) 0.3797(9) 0.138(4) Uani d . 1 1
O O5 0.3300(8) 0.5784(7) 0.2452(6) 0.122(3) Uani d . 1 1
O O6 0.2474(7) 0.5587(9) 0.0807(7) 0.171(6) Uani d . 1 1
O O7 0.4172(9) 0.5280(11) 0.1406(14) 0.234(9) Uani d . 1 1
O O8 0.3758(13) 0.6601(8) 0.1233(8) 0.188(7) Uani d . 1 1
O O9 0.3458(6) 0.1339(7) 1.0385(10) 0.149(5) Uani d . 1 1
O O10 0.1706(10) 0.1324(12) 1.018(2) 0.297(13) Uani d . 1 1
O O11 0.229(2) 0.1748(15) 0.9013(9) 0.295(13) Uani d . 1 1
O O12 0.2362(12) 0.2480(10) 1.0413(11) 0.221(8) Uani d . 1 1
O O13 0.9530(6) 0.4452(10) 0.7187(8) 0.151(5) Uani d . 1 1
O O14 0.816(2) 0.3733(13) 0.6554(14) 0.339(17) Uani d . 1 1
O O15 0.8043(11) 0.5059(11) 0.6428(9) 0.194(8) Uani d . 1 1
O O16 0.8055(7) 0.4482(7) 0.7922(5) 0.122(4) Uani d . 1 1
N N1 0.8801(5) 0.3548(4) 0.2575(5) 0.0511(16) Uani d . 1 1
N N2 0.9733(5) 0.4188(4) 0.1230(5) 0.0466(15) Uani d . 1 1
N N3 0.9174(5) 0.3229(5) -0.0453(5) 0.0529(17) Uani d . 1 1
H H3A 0.8635 0.3558 -0.0797 0.064 Uiso calc R 1 1
N N4 0.7167(5) 0.3456(5) 0.0521(5) 0.0531(17) Uani d . 1 1
N N5 0.7953(5) 0.1979(4) 0.1151(5) 0.0484(15) Uani d . 1 1
N N6 1.0141(5) 0.2130(5) 0.1570(6) 0.0611(19) Uani d . 1 1
H H6A 1.0598 0.2203 0.1152 0.073 Uiso calc R 1 1
N N7 0.2080(5) 0.1975(5) 0.5748(5) 0.0553(17) Uani d . 1 1
N N8 0.3555(6) 0.2852(4) 0.6947(5) 0.0580(19) Uani d . 1 1
N N9 0.5465(6) 0.2398(5) 0.6485(6) 0.066(2) Uani d . 1 1
H H9C 0.5754 0.2065 0.7016 0.080 Uiso calc R 1 1
N N10 0.3591(5) 0.2709(4) 0.4508(5) 0.0506(16) Uani d . 1 1
N N11 0.4071(5) 0.1126(4) 0.4775(5) 0.0523(17) Uani d . 1 1
N N12 0.3979(6) 0.0720(5) 0.6714(5) 0.063(2) Uani d . 1 1
H H12A 0.4670 0.0675 0.7054 0.076 Uiso calc R 1 1
C C1 0.9455(6) 0.4204(5) 0.2849(5) 0.0441(17) Uani d . 1 1
C C2 0.9688(8) 0.4491(6) 0.3818(7) 0.071(3) Uani d . 1 1
H H2 1.0160 0.4939 0.3991 0.085 Uiso calc R 1 1
C C3 0.9234(9) 0.4127(7) 0.4535(8) 0.078(3) Uani d . 1 1
H H3 0.9407 0.4307 0.5197 0.094 Uiso calc R 1 1
C C4 0.8510(8) 0.3481(6) 0.4235(7) 0.065(2) Uani d . 1 1
H H4 0.8159 0.3234 0.4691 0.079 Uiso calc R 1 1
C C5 0.8314(7) 0.3210(6) 0.3274(7) 0.063(2) Uani d . 1 1
H H5 0.7825 0.2774 0.3084 0.075 Uiso calc R 1 1
C C6 0.9871(6) 0.4594(5) 0.2052(7) 0.054(2) Uani d . 1 1
C C7 1.0410(10) 0.5439(6) 0.2197(9) 0.084(3) Uani d . 1 1
H H7A 1.0743 0.5553 0.1645 0.127 Uiso calc R 1 1
H H7B 1.0944 0.5438 0.2809 0.127 Uiso calc R 1 1
H H7C 0.9889 0.5869 0.2229 0.127 Uiso calc R 1 1
C C8 1.0080(8) 0.4481(7) 0.0341(7) 0.065(2) Uani d . 1 1
H H8A 1.0772 0.4754 0.0534 0.078 Uiso calc R 1 1
H H8B 0.9572 0.4889 -0.0015 0.078 Uiso calc R 1 1
C C9 1.0154(7) 0.3738(7) -0.0327(7) 0.064(2) Uani d . 1 1
H H9A 1.0246 0.3935 -0.0974 0.077 Uiso calc R 1 1
H H9B 1.0769 0.3395 -0.0032 0.077 Uiso calc R 1 1
C C10 0.9219(10) 0.2486(8) -0.1077(9) 0.092(3) Uani d . 1 1
H H10A 0.9431 0.2654 -0.1680 0.138 Uiso calc R 1 1
H H10B 0.8527 0.2225 -0.1242 0.138 Uiso calc R 1 1
H H10C 0.9731 0.2092 -0.0718 0.138 Uiso calc R 1 1
C C11 0.6467(6) 0.2861(6) 0.0666(6) 0.051(2) Uani d . 1 1
C C12 0.5389(7) 0.3028(9) 0.0520(7) 0.072(3) Uani d . 1 1
H H12 0.4913 0.2615 0.0634 0.087 Uiso calc R 1 1
C C13 0.5041(9) 0.3804(9) 0.0210(9) 0.086(3) Uani d . 1 1
H H13 0.4312 0.3920 0.0092 0.103 Uiso calc R 1 1
C C14 0.5738(8) 0.4436(8) 0.0061(8) 0.082(3) Uani d . 1 1
H H14 0.5502 0.4975 -0.0147 0.099 Uiso calc R 1 1
C C15 0.6795(7) 0.4216(7) 0.0239(7) 0.067(2) Uani d . 1 1
H H15 0.7286 0.4628 0.0156 0.081 Uiso calc R 1 1
C C16 0.6942(6) 0.2031(6) 0.1007(5) 0.0490(18) Uani d . 1 1
C C17 0.6187(9) 0.1327(9) 0.1147(10) 0.101(4) Uani d . 1 1
H H17A 0.6394 0.0814 0.0867 0.151 Uiso calc R 1 1
H H17B 0.5470 0.1474 0.0816 0.151 Uiso calc R 1 1
H H17C 0.6218 0.1248 0.1848 0.151 Uiso calc R 1 1
C C18 0.8564(8) 0.1219(6) 0.1499(8) 0.066(2) Uani d . 1 1
H H18A 0.8204 0.0726 0.1165 0.080 Uiso calc R 1 1
H H18B 0.8630 0.1152 0.2214 0.080 Uiso calc R 1 1
C C19 0.9640(10) 0.1310(8) 0.1265(11) 0.101(4) Uani d U 1 1
H H19A 1.0101 0.0865 0.1601 0.121 Uiso calc R 1 1
H H19B 0.9575 0.1240 0.0550 0.121 Uiso calc R 1 1
C C20 1.0787(10) 0.2266(10) 0.2525(10) 0.124(6) Uani d . 1 1
H H20A 1.0374 0.2173 0.3023 0.186 Uiso calc R 1 1
H H20B 1.1048 0.2836 0.2572 0.186 Uiso calc R 1 1
H H20C 1.1381 0.1882 0.2633 0.186 Uiso calc R 1 1
C C21 0.1783(7) 0.2513(6) 0.6400(7) 0.059(2) Uani d . 1 1
C C22 0.0704(9) 0.2577(9) 0.6456(10) 0.087(4) Uani d . 1 1
H H22 0.0490 0.2954 0.6896 0.104 Uiso calc R 1 1
C C23 -0.0012(10) 0.2079(12) 0.5858(13) 0.115(6) Uani d . 1 1
H H23 -0.0720 0.2080 0.5923 0.138 Uiso calc R 1 1
C C24 0.0281(8) 0.1574(9) 0.5157(11) 0.092(4) Uani d . 1 1
H H24 -0.0225 0.1263 0.4712 0.111 Uiso calc R 1 1
C C25 0.1365(7) 0.1538(7) 0.5127(8) 0.074(3) Uani d . 1 1
H H25 0.1580 0.1195 0.4655 0.089 Uiso calc R 1 1
C C26 0.2624(8) 0.2988(6) 0.7070(6) 0.063(2) Uani d . 1 1
C C27 0.2331(11) 0.3632(8) 0.7780(9) 0.097(4) Uani d . 1 1
H H27A 0.2969 0.3904 0.8140 0.146 Uiso calc R 1 1
H H27B 0.1980 0.3355 0.8243 0.146 Uiso calc R 1 1
H H27C 0.1860 0.4046 0.7406 0.146 Uiso calc R 1 1
C C28 0.4522(9) 0.3275(7) 0.7513(7) 0.080(3) Uani d . 1 1
H H28A 0.4786 0.2987 0.8143 0.096 Uiso calc R 1 1
H H28B 0.4360 0.3855 0.7655 0.096 Uiso calc R 1 1
C C29 0.5343(9) 0.3251(7) 0.6884(9) 0.086(3) Uani d . 1 1
H H29A 0.5138 0.3642 0.6331 0.103 Uiso calc R 1 1
H H29B 0.6025 0.3435 0.7283 0.103 Uiso calc R 1 1
C C30 0.6200(8) 0.2383(9) 0.5806(11) 0.103(4) Uani d . 1 1
H H30A 0.5877 0.2663 0.5193 0.155 Uiso calc R 1 1
H H30B 0.6356 0.1808 0.5666 0.155 Uiso calc R 1 1
H H30C 0.6851 0.2667 0.6112 0.155 Uiso calc R 1 1
C C31 0.3733(6) 0.2261(6) 0.3699(6) 0.057(2) Uani d . 1 1
C C32 0.3646(8) 0.2638(8) 0.2782(7) 0.075(3) Uani d . 1 1
H H32 0.3777 0.2329 0.2243 0.089 Uiso calc R 1 1
C C33 0.3352(10) 0.3511(8) 0.2661(8) 0.087(3) Uani d . 1 1
H H33 0.3252 0.3781 0.2044 0.105 Uiso calc R 1 1
C C34 0.3228(9) 0.3926(6) 0.3509(9) 0.086(3) Uani d . 1 1
H H34 0.3076 0.4501 0.3475 0.103 Uiso calc R 1 1
C C35 0.3321(8) 0.3517(7) 0.4399(8) 0.073(3) Uani d . 1 1
H H35 0.3191 0.3814 0.4947 0.088 Uiso calc R 1 1
C C36 0.4025(6) 0.1378(5) 0.3889(6) 0.0485(19) Uani d . 1 1
C C37 0.4197(9) 0.0830(7) 0.3018(7) 0.075(3) Uani d . 1 1
H H37A 0.4947 0.0803 0.3021 0.112 Uiso calc R 1 1
H H37B 0.3820 0.1072 0.2398 0.112 Uiso calc R 1 1
H H37C 0.3931 0.0272 0.3087 0.112 Uiso calc R 1 1
C C38 0.4362(9) 0.0261(6) 0.5132(8) 0.071(3) Uani d . 1 1
H H38A 0.4148 -0.0139 0.4589 0.085 Uiso calc R 1 1
H H38B 0.5130 0.0218 0.5376 0.085 Uiso calc R 1 1
C C39 0.3813(8) 0.0074(6) 0.5937(8) 0.071(3) Uani d . 1 1
H H39A 0.3052 0.0021 0.5657 0.085 Uiso calc R 1 1
H H39B 0.4065 -0.0463 0.6237 0.085 Uiso calc R 1 1
C C40 0.3310(9) 0.0598(9) 0.7436(8) 0.090(3) Uani d . 1 1
H H40A 0.2574 0.0566 0.7093 0.135 Uiso calc R 1 1
H H40B 0.3405 0.1064 0.7895 0.135 Uiso calc R 1 1
H H40C 0.3511 0.0084 0.7799 0.135 Uiso calc R 1 1

loop_
_atom_site_aniso_label
_atom_site_aniso_U_11
_atom_site_aniso_U_22
_atom_site_aniso_U_33
_atom_site_aniso_U_12
_atom_site_aniso_U_13
_atom_site_aniso_U_23
Zn1 0.0435(5) 0.0404(5) 0.0437(5) -0.0030(4) 0.0099(4) 0.0000(4)
Zn2 0.0491(5) 0.0463(6) 0.0440(5) -0.0020(4) 0.0104(4) -0.0043(4)
Cl1 0.0811(18) 0.098(2) 0.0861(19) -0.0145(16) 0.0205(14) 0.0061(16)
Cl2 0.100(2) 0.137(3) 0.097(2) -0.004(2) 0.0113(18) 0.013(2)
Cl3 0.0684(15) 0.100(2) 0.0752(17) 0.0028(14) 0.0183(12) -0.0022(15)
Cl4 0.107(2) 0.103(2) 0.0740(18) -0.0102(18) 0.0128(16) -0.0008(18)
O1 0.305(17) 0.086(7) 0.129(9) -0.083(9) -0.008(9) 0.042(7)
O2 0.108(8) 0.296(19) 0.198(13) -0.032(10) 0.061(8) -0.131(14)
O3 0.207(11) 0.179(11) 0.075(6) 0.020(9) 0.050(7) 0.011(7)
O4 0.073(5) 0.100(7) 0.212(11) -0.038(5) -0.035(6) 0.047(7)
O5 0.178(9) 0.122(8) 0.065(5) -0.049(7) 0.029(5) 0.020(5)
O6 0.096(6) 0.285(16) 0.101(7) -0.091(9) -0.045(5) 0.016(8)
O7 0.103(8) 0.273(18) 0.305(19) 0.106(10) -0.001(10) -0.122(16)
O8 0.310(16) 0.148(10) 0.090(6) -0.150(11) 0.008(8) 0.032(7)
O9 0.069(5) 0.127(8) 0.233(13) 0.028(5) -0.007(6) -0.040(8)
O10 0.098(9) 0.222(18) 0.57(4) -0.043(11) 0.063(14) 0.11(2)
O11 0.51(3) 0.31(2) 0.077(8) 0.18(2) 0.096(13) 0.017(11)
O12 0.223(13) 0.208(15) 0.182(12) 0.129(12) -0.070(10) -0.111(11)
O13 0.068(5) 0.262(14) 0.124(8) 0.036(7) 0.027(5) -0.017(9)
O14 0.51(3) 0.34(2) 0.261(19) -0.34(3) 0.27(2) -0.23(2)
O15 0.213(12) 0.261(16) 0.130(9) 0.138(12) 0.085(9) 0.144(11)
O16 0.133(7) 0.193(10) 0.055(4) 0.084(7) 0.050(4) 0.030(5)
N1 0.057(4) 0.052(4) 0.047(4) -0.006(3) 0.016(3) -0.002(3)
N2 0.051(4) 0.044(4) 0.045(4) -0.007(3) 0.009(3) -0.001(3)
N3 0.058(4) 0.058(5) 0.044(4) 0.000(3) 0.013(3) -0.004(3)
N4 0.056(4) 0.052(4) 0.051(4) 0.007(4) 0.010(3) 0.001(3)
N5 0.058(4) 0.039(4) 0.047(4) -0.002(3) 0.010(3) 0.006(3)
N6 0.052(4) 0.057(5) 0.073(5) 0.009(3) 0.009(3) 0.008(4)
N7 0.052(4) 0.059(4) 0.056(4) 0.000(4) 0.014(3) 0.008(4)
N8 0.074(5) 0.052(5) 0.046(4) 0.007(4) 0.008(3) -0.005(3)
N9 0.055(4) 0.057(5) 0.083(6) -0.007(4) 0.005(4) -0.010(4)
N10 0.058(4) 0.048(4) 0.049(4) 0.000(3) 0.017(3) -0.002(3)
N11 0.057(4) 0.042(4) 0.057(5) 0.000(3) 0.010(3) -0.009(3)
N12 0.066(4) 0.068(5) 0.055(4) -0.010(4) 0.011(3) 0.014(4)
C1 0.052(4) 0.041(4) 0.038(4) 0.003(4) 0.008(3) -0.003(3)
C2 0.095(7) 0.055(6) 0.065(6) 0.002(5) 0.021(5) -0.010(5)
C3 0.112(8) 0.071(7) 0.052(6) 0.016(6) 0.020(6) -0.007(5)
C4 0.081(6) 0.066(6) 0.058(6) 0.004(5) 0.033(5) 0.003(5)
C5 0.073(6) 0.063(6) 0.056(5) 0.002(5) 0.021(4) 0.020(5)
C6 0.044(4) 0.047(5) 0.065(5) 0.000(4) 0.001(4) -0.004(4)
C7 0.124(9) 0.053(6) 0.084(7) -0.027(6) 0.038(7) -0.008(5)
C8 0.070(6) 0.071(6) 0.060(5) -0.011(5) 0.028(5) 0.007(5)
C9 0.053(5) 0.088(7) 0.057(5) 0.000(5) 0.023(4) -0.001(5)
C10 0.120(9) 0.089(8) 0.068(7) -0.007(7) 0.021(6) -0.015(6)
C11 0.049(5) 0.062(6) 0.042(4) -0.001(4) 0.011(3) -0.006(4)
C12 0.045(5) 0.113(9) 0.059(5) -0.010(6) 0.011(4) -0.009(6)
C13 0.051(6) 0.110(10) 0.094(8) 0.013(7) 0.012(5) -0.026(7)
C14 0.059(6) 0.087(8) 0.094(8) 0.018(6) 0.000(5) -0.024(7)
C15 0.064(6) 0.058(6) 0.078(6) 0.006(5) 0.011(5) -0.005(5)
C16 0.053(5) 0.055(5) 0.037(4) -0.007(4) 0.007(3) -0.002(4)
C17 0.082(7) 0.117(10) 0.104(9) -0.042(7) 0.022(6) 0.018(8)
C18 0.077(6) 0.048(5) 0.067(6) 0.002(4) 0.001(5) 0.006(4)
C19 0.102(7) 0.077(6) 0.117(8) 0.010(6) 0.008(6) 0.011(6)
C20 0.103(9) 0.144(13) 0.097(9) 0.064(9) -0.041(7) -0.014(9)
C21 0.064(5) 0.062(6) 0.059(6) 0.018(5) 0.028(5) 0.024(5)
C22 0.057(6) 0.107(9) 0.105(9) 0.027(6) 0.036(6) 0.047(8)
C23 0.062(8) 0.146(14) 0.149(13) 0.044(9) 0.046(9) 0.086(12)
C24 0.047(6) 0.107(10) 0.111(9) 0.002(6) -0.008(6) 0.060(9)
C25 0.051(5) 0.100(8) 0.065(6) -0.009(5) -0.001(4) 0.009(6)
C26 0.090(7) 0.057(6) 0.048(5) 0.024(5) 0.027(5) 0.007(5)
C27 0.149(11) 0.084(8) 0.072(7) 0.035(7) 0.054(7) -0.004(6)
C28 0.101(8) 0.070(7) 0.062(6) -0.012(6) 0.001(5) -0.030(5)
C29 0.076(7) 0.074(8) 0.097(8) -0.021(6) -0.002(6) -0.016(6)
C30 0.061(6) 0.118(10) 0.140(11) -0.039(7) 0.043(7) -0.031(9)
C31 0.050(5) 0.072(6) 0.052(5) -0.010(4) 0.015(4) -0.002(4)
C32 0.093(7) 0.083(7) 0.049(5) 0.002(6) 0.015(5) 0.000(5)
C33 0.130(10) 0.076(8) 0.059(6) -0.003(7) 0.027(6) 0.015(6)
C34 0.120(9) 0.041(6) 0.089(8) -0.002(5) 0.009(7) 0.016(6)
C35 0.092(7) 0.058(7) 0.068(6) 0.007(5) 0.015(5) -0.002(5)
C36 0.045(4) 0.052(5) 0.048(5) -0.002(4) 0.008(3) -0.006(4)
C37 0.098(7) 0.074(7) 0.059(6) 0.005(6) 0.030(5) -0.015(5)
C38 0.092(7) 0.048(5) 0.074(6) 0.015(5) 0.020(5) 0.002(5)
C39 0.081(7) 0.048(6) 0.080(7) -0.006(5) 0.008(5) -0.006(5)
C40 0.094(7) 0.104(9) 0.077(7) -0.008(7) 0.028(6) 0.030(7)

loop_
_atom_type_symbol
_atom_type_description
_atom_type_scat_dispersion_real
_atom_type_scat_dispersion_imag
_atom_type_scat_source
C C 0.0033 0.0016 'International Tables Vol C Tables 4.2.6.8 and 6.1.1.4'
H H 0.0000 0.0000 'International Tables Vol C Tables 4.2.6.8 and 6.1.1.4'
Cl Cl 0.1484 0.1585 'International Tables Vol C Tables 4.2.6.8 and 6.1.1.4'
N N 0.0061 0.0033 'International Tables Vol C Tables 4.2.6.8 and 6.1.1.4'
O O 0.0106 0.0060 'International Tables Vol C Tables 4.2.6.8 and 6.1.1.4'
Zn Zn 0.2839 1.4301 'International Tables Vol C Tables 4.2.6.8 and 6.1.1.4'

loop_
_geom_angle_atom_site_label_1
_geom_angle_atom_site_label_2
_geom_angle_atom_site_label_3
_geom_angle
N5 Zn1 N2 167.0(2)
N5 Zn1 N3 113.7(3)
N2 Zn1 N3 79.3(3)
N5 Zn1 N4 75.0(3)
N2 Zn1 N4 104.9(3)
N3 Zn1 N4 92.5(3)
N5 Zn1 N6 79.2(3)
N2 Zn1 N6 100.4(3)
N3 Zn1 N6 97.0(3)
N4 Zn1 N6 154.3(3)
N5 Zn1 N1 94.2(2)
N2 Zn1 N1 72.8(2)
N3 Zn1 N1 151.3(3)
N4 Zn1 N1 88.2(2)
N6 Zn1 N1 94.6(3)
N11 Zn2 N8 175.1(3)
N11 Zn2 N9 101.1(3)
N8 Zn2 N9 79.5(3)
N11 Zn2 N7 104.4(3)
N8 Zn2 N7 74.6(3)
N9 Zn2 N7 153.9(3)
N11 Zn2 N12 79.4(3)
N8 Zn2 N12 105.3(3)
N9 Zn2 N12 97.7(3)
N7 Zn2 N12 92.3(3)
N11 Zn2 N10 73.7(3)
N8 Zn2 N10 101.5(3)
N9 Zn2 N10 94.6(3)
N7 Zn2 N10 87.4(2)
N12 Zn2 N10 152.1(3)
O1 Cl1 O4 110.5(7)
O1 Cl1 O3 112.0(8)
O4 Cl1 O3 111.9(7)
O1 Cl1 O2 106.1(11)
O4 Cl1 O2 110.2(8)
O3 Cl1 O2 105.8(8)
O6 Cl2 O7 111.6(10)
O6 Cl2 O8 114.9(9)
O7 Cl2 O8 104.8(11)
O6 Cl2 O5 113.2(7)
O7 Cl2 O5 102.2(10)
O8 Cl2 O5 109.2(7)
O10 Cl3 O11 106.6(17)
O10 Cl3 O12 99.6(13)
O11 Cl3 O12 114.8(12)
O10 Cl3 O9 111.2(10)
O11 Cl3 O9 112.7(10)
O12 Cl3 O9 111.0(7)
O14 Cl4 O15 106.0(14)
O14 Cl4 O16 113.5(8)
O15 Cl4 O16 112.7(7)
O14 Cl4 O13 101.9(12)
O15 Cl4 O13 107.1(9)
O16 Cl4 O13 114.7(6)
C1 N1 C5 117.6(7)
C1 N1 Zn1 112.7(5)
C5 N1 Zn1 129.2(6)
C6 N2 C8 124.5(7)
C6 N2 Zn1 121.2(5)
C8 N2 Zn1 114.1(5)
C10 N3 C9 111.7(7)
C10 N3 Zn1 118.8(6)
C9 N3 Zn1 106.8(5)
C10 N3 H3A 106.2
C9 N3 H3A 106.2
Zn1 N3 H3A 106.2
C15 N4 C11 118.2(7)
C15 N4 Zn1 128.1(6)
C11 N4 Zn1 113.0(5)
C16 N5 C18 124.1(7)
C16 N5 Zn1 119.8(6)
C18 N5 Zn1 115.9(5)
C20 N6 C19 122.3(10)
C20 N6 Zn1 117.4(7)
C19 N6 Zn1 104.0(6)
C20 N6 H6A 103.6
C19 N6 H6A 103.6
Zn1 N6 H6A 103.6
C25 N7 C21 120.6(8)
C25 N7 Zn2 127.3(7)
C21 N7 Zn2 112.1(6)
C26 N8 C28 124.3(8)
C26 N8 Zn2 120.8(6)
C28 N8 Zn2 114.9(6)
C30 N9 C29 112.7(9)
C30 N9 Zn2 117.3(7)
C29 N9 Zn2 105.4(6)
C30 N9 H9C 107.0
C29 N9 H9C 107.0
Zn2 N9 H9C 107.0
C35 N10 C31 119.4(8)
C35 N10 Zn2 127.3(7)
C31 N10 Zn2 113.3(6)
C36 N11 C38 124.6(8)
C36 N11 Zn2 121.8(6)
C38 N11 Zn2 113.5(6)
C40 N12 C39 112.9(8)
C40 N12 Zn2 117.2(7)
C39 N12 Zn2 105.4(5)
C40 N12 H12A 106.9
C39 N12 H12A 106.9
Zn2 N12 H12A 106.9
N1 C1 C2 121.4(8)
N1 C1 C6 115.4(7)
C2 C1 C6 123.2(8)
C3 C2 C1 121.1(10)
C3 C2 H2 119.5
C1 C2 H2 119.5
C2 C3 C4 117.4(9)
C2 C3 H3 121.3
C4 C3 H3 121.3
C5 C4 C3 119.7(9)
C5 C4 H4 120.2
C3 C4 H4 120.2
C4 C5 N1 122.8(9)
C4 C5 H5 118.6
N1 C5 H5 118.6
N2 C6 C1 116.5(7)
N2 C6 C7 122.6(8)
C1 C6 C7 120.9(8)
C6 C7 H7A 109.5
C6 C7 H7B 109.5
H7A C7 H7B 109.5
C6 C7 H7C 109.5
H7A C7 H7C 109.5
H7B C7 H7C 109.5
N2 C8 C9 109.1(8)
N2 C8 H8A 109.9
C9 C8 H8A 109.9
N2 C8 H8B 109.9
C9 C8 H8B 109.9
H8A C8 H8B 108.3
N3 C9 C8 109.6(6)
N3 C9 H9A 109.7
C8 C9 H9A 109.7
N3 C9 H9B 109.7
C8 C9 H9B 109.7
H9A C9 H9B 108.2
N3 C10 H10A 109.5
N3 C10 H10B 109.5
H10A C10 H10B 109.5
N3 C10 H10C 109.5
H10A C10 H10C 109.5
H10B C10 H10C 109.5
N4 C11 C12 121.5(9)
N4 C11 C16 115.4(7)
C12 C11 C16 123.1(9)
C13 C12 C11 118.4(11)
C13 C12 H12 120.8
C11 C12 H12 120.8
C12 C13 C14 121.8(10)
C12 C13 H13 119.1
C14 C13 H13 119.1
C15 C14 C13 115.7(11)
C15 C14 H14 122.2
C13 C14 H14 122.2
N4 C15 C14 124.4(10)
N4 C15 H15 117.8
C14 C15 H15 117.8
N5 C16 C11 116.2(7)
N5 C16 C17 126.2(9)
C11 C16 C17 117.6(8)
C16 C17 H17A 109.5
C16 C17 H17B 109.5
H17A C17 H17B 109.5
C16 C17 H17C 109.5
H17A C17 H17C 109.5
H17B C17 H17C 109.5
N5 C18 C19 107.8(8)
N5 C18 H18A 110.1
C19 C18 H18A 110.1
N5 C18 H18B 110.1
C19 C18 H18B 110.1
H18A C18 H18B 108.5
N6 C19 C18 113.1(10)
N6 C19 H19A 109.0
C18 C19 H19A 109.0
N6 C19 H19B 109.0
C18 C19 H19B 109.0
H19A C19 H19B 107.8
N6 C20 H20A 109.5
N6 C20 H20B 109.5
H20A C20 H20B 109.5
N6 C20 H20C 109.5
H20A C20 H20C 109.5
H20B C20 H20C 109.5
N7 C21 C22 120.3(10)
N7 C21 C26 117.8(7)
C22 C21 C26 121.8(10)
C23 C22 C21 118.2(13)
C23 C22 H22 120.9
C21 C22 H22 120.9
C22 C23 C24 121.2(12)
C22 C23 H23 119.4
C24 C23 H23 119.4
C23 C24 C25 118.1(13)
C23 C24 H24 120.9
C25 C24 H24 120.9
N7 C25 C24 121.3(12)
N7 C25 H25 119.4
C24 C25 H25 119.4
N8 C26 C21 114.6(8)
N8 C26 C27 125.2(10)
C21 C26 C27 120.0(9)
C26 C27 H27A 109.5
C26 C27 H27B 109.5
H27A C27 H27B 109.5
C26 C27 H27C 109.5
H27A C27 H27C 109.5
H27B C27 H27C 109.5
N8 C28 C29 107.5(8)
N8 C28 H28A 110.2
C29 C28 H28A 110.2
N8 C28 H28B 110.2
C29 C28 H28B 110.2
H28A C28 H28B 108.5
N9 C29 C28 112.3(9)
N9 C29 H29A 109.1
C28 C29 H29A 109.1
N9 C29 H29B 109.1
C28 C29 H29B 109.1
H29A C29 H29B 107.9
N9 C30 H30A 109.5
N9 C30 H30B 109.5
H30A C30 H30B 109.5
N9 C30 H30C 109.5
H30A C30 H30C 109.5
H30B C30 H30C 109.5
N10 C31 C32 121.2(9)
N10 C31 C36 115.5(8)
C32 C31 C36 123.2(9)
C31 C32 C33 119.5(10)
C31 C32 H32 120.3
C33 C32 H32 120.3
C34 C33 C32 116.1(10)
C34 C33 H33 122.0
C32 C33 H33 122.0
C35 C34 C33 121.7(10)
C35 C34 H34 119.2
C33 C34 H34 119.2
N10 C35 C34 122.0(10)
N10 C35 H35 119.0
C34 C35 H35 119.0
N11 C36 C31 115.5(8)
N11 C36 C37 125.6(8)
C31 C36 C37 118.7(8)
C36 C37 H37A 109.5
C36 C37 H37B 109.5
H37A C37 H37B 109.5
C36 C37 H37C 109.5
H37A C37 H37C 109.5
H37B C37 H37C 109.5
C39 C38 N11 108.1(8)
C39 C38 H38A 110.1
N11 C38 H38A 110.1
C39 C38 H38B 110.1
N11 C38 H38B 110.1
H38A C38 H38B 108.4
N12 C39 C38 113.0(8)
N12 C39 H39A 109.0
C38 C39 H39A 109.0
N12 C39 H39B 109.0
C38 C39 H39B 109.0
H39A C39 H39B 107.8
N12 C40 H40A 109.5
N12 C40 H40B 109.5
H40A C40 H40B 109.5
N12 C40 H40C 109.5
H40A C40 H40C 109.5
H40B C40 H40C 109.5

loop_
_geom_bond_atom_site_label_1
_geom_bond_atom_site_label_2
_geom_bond_distance
_geom_bond_publ_flag
Zn1 N5 2.087(6) y
Zn1 N2 2.105(6) y
Zn1 N3 2.163(6) y
Zn1 N4 2.210(7) y
Zn1 N6 2.215(7) y
Zn1 N1 2.278(6) y
Zn2 N11 2.090(7) y
Zn2 N8 2.109(7) y
Zn2 N9 2.188(7) y
Zn2 N7 2.209(6) y
Zn2 N12 2.224(7) y
Zn2 N10 2.225(7) y
Cl1 O1 1.366(10) ?
Cl1 O4 1.375(8) ?
Cl1 O3 1.406(10) ?
Cl1 O2 1.421(11) ?
Cl2 O6 1.324(8) ?
Cl2 O7 1.342(10) ?
Cl2 O8 1.384(10) ?
Cl2 O5 1.421(8) ?
Cl3 O10 1.256(14) ?
Cl3 O11 1.267(12) ?
Cl3 O12 1.374(12) ?
Cl3 O9 1.408(9) ?
Cl4 O14 1.321(13) ?
Cl4 O15 1.322(10) ?
Cl4 O16 1.365(7) ?
Cl4 O13 1.394(8) ?
N1 C1 1.338(10) ?
N1 C5 1.359(10) ?
N2 C6 1.275(10) ?
N2 C8 1.458(10) ?
N3 C10 1.462(13) ?
N3 C9 1.470(11) ?
N3 H3A 0.9100 ?
N4 C15 1.321(12) ?
N4 C11 1.344(10) ?
N5 C16 1.269(9) ?
N5 C18 1.457(11) ?
N6 C20 1.405(13) ?
N6 C19 1.468(15) ?
N6 H6A 0.9100 ?
N7 C25 1.306(12) ?
N7 C21 1.346(12) ?
N8 C26 1.258(11) ?
N8 C28 1.472(12) ?
N9 C30 1.459(12) ?
N9 C29 1.478(13) ?
N9 H9C 0.9100 ?
N10 C35 1.326(12) ?
N10 C31 1.359(11) ?
N11 C36 1.265(11) ?
N11 C38 1.476(12) ?
N12 C40 1.454(11) ?
N12 C39 1.457(12) ?
N12 H12A 0.9100 ?
C1 C2 1.372(12) ?
C1 C6 1.451(11) ?
C2 C3 1.371(14) ?
C2 H2 0.9300 ?
C3 C4 1.382(14) ?
C3 H3 0.9300 ?
C4 C5 1.355(13) ?
C4 H4 0.9300 ?
C5 H5 0.9300 ?
C6 C7 1.500(13) ?
C7 H7A 0.9600 ?
C7 H7B 0.9600 ?
C7 H7C 0.9600 ?
C8 C9 1.506(14) ?
C8 H8A 0.9700 ?
C8 H8B 0.9700 ?
C9 H9A 0.9700 ?
C9 H9B 0.9700 ?
C10 H10A 0.9600 ?
C10 H10B 0.9600 ?
C10 H10C 0.9600 ?
C11 C12 1.378(12) ?
C11 C16 1.481(12) ?
C12 C13 1.344(18) ?
C12 H12 0.9300 ?
C13 C14 1.385(17) ?
C13 H13 0.9300 ?
C14 C15 1.368(13) ?
C14 H14 0.9300 ?
C15 H15 0.9300 ?
C16 C17 1.514(13) ?
C17 H17A 0.9600 ?
C17 H17B 0.9600 ?
C17 H17C 0.9600 ?
C18 C19 1.487(16) ?
C18 H18A 0.9700 ?
C18 H18B 0.9700 ?
C19 H19A 0.9700 ?
C19 H19B 0.9700 ?
C20 H20A 0.9600 ?
C20 H20B 0.9600 ?
C20 H20C 0.9600 ?
C21 C22 1.404(13) ?
C21 C26 1.463(14) ?
C22 C23 1.35(2) ?
C22 H22 0.9300 ?
C23 C24 1.36(2) ?
C23 H23 0.9300 ?
C24 C25 1.398(14) ?
C24 H24 0.9300 ?
C25 H25 0.9300 ?
C26 C27 1.509(13) ?
C27 H27A 0.9600 ?
C27 H27B 0.9600 ?
C27 H27C 0.9600 ?
C28 C29 1.496(15) ?
C28 H28A 0.9700 ?
C28 H28B 0.9700 ?
C29 H29A 0.9700 ?
C29 H29B 0.9700 ?
C30 H30A 0.9600 ?
C30 H30B 0.9600 ?
C30 H30C 0.9600 ?
C31 C32 1.373(13) ?
C31 C36 1.456(13) ?
C32 C33 1.434(15) ?
C32 H32 0.9300 ?
C33 C34 1.373(15) ?
C33 H33 0.9300 ?
C34 C35 1.362(14) ?
C34 H34 0.9300 ?
C35 H35 0.9300 ?
C36 C37 1.529(12) ?
C37 H37A 0.9600 ?
C37 H37B 0.9600 ?
C37 H37C 0.9600 ?
C38 C39 1.460(13) ?
C38 H38A 0.9700 ?
C38 H38B 0.9700 ?
C39 H39A 0.9700 ?
C39 H39B 0.9700 ?
C40 H40A 0.9600 ?
C40 H40B 0.9600 ?
C40 H40C 0.9600 ?

loop_
_geom_hbond_atom_site_label_D
_geom_hbond_atom_site_label_H
_geom_hbond_atom_site_label_A
_geom_hbond_site_symmetry_A
_geom_hbond_distance_DH
_geom_hbond_distance_HA
_geom_hbond_distance_DA
_geom_hbond_angle_DHA
N12 H12A O5 2_646 0.91 2.55 3.425(13) 162.8
N12 H12A O7 2_646 0.91 2.38 3.175(17) 145.5
N9 H9C O8 2_646 0.91 2.45 3.315(14) 158.0
N9 H9C O5 2_646 0.91 2.39 3.188(13) 145.7
N6 H6A O10 1_654 0.91 2.55 3.30(3) 139.6
N3 H3A O16 1_554 0.91 2.28 3.092(11) 148.1
